data_5000241
loop_
_publ_author_name
'Sakai, Ryuichi'
'Higa, Tatsuo'
'Jefford, Charles W.'
'Bernardinelli, Gerald'

_publ_section_title
;
 Manzamine A, a novel antitumor alkaloid from a sponge
;
_journal_issue 20
_journal_name_full 'Journal of the American Chemical Society'
_journal_page_first 6404
_journal_page_last 6405
_journal_paper_doi 10.1021/ja00280a055
_journal_volume 108
_journal_year 1986
_chemical_formula_sum 'C36 H45 Cl N4 O'
_space_group_IT_number 19
_symmetry_cell_setting orthorhombic
_symmetry_Int_Tables_number 19
_symmetry_space_group_name_Hall 'P 2ac 2ab'
_symmetry_space_group_name_H-M 'P 21 21 21'
_cell_angle_alpha 90
_cell_angle_beta 90
_cell_angle_gamma 90
_cell_formula_units_Z 4
_cell_length_a 12.989(3)
_cell_length_b 15.267(5)
_cell_length_c 15.890(3)
_cod_original_formula_sum 'C36 H45 Cl1 N4 O1'
_cod_database_code 5000241

loop_
_symmetry_equiv_pos_site_id
_symmetry_equiv_pos_as_xyz
1 x,y,z
2 1/2+x,1/2-y,-z
3 -x,1/2+y,1/2-z
4 1/2-x,-y,1/2+z

loop_
_atom_site_label
_atom_site_type_symbol
_atom_site_fract_x
_atom_site_fract_y
_atom_site_fract_z
Cl1 Cl 0.01740(11) 0.18429(10) 0.41754(10)
O1 O 0.12749(27) 0.20995(23) 0.59107(23)
N1 N 0.42568(32) -0.01949(31) 0.61372(28)
N2 N 0.04016(34) -0.17319(31) 0.58654(32)
N3 N -0.09522(33) 0.01146(28) 0.48319(27)
N4 N 0.24779(32) 0.16072(27) 0.46130(25)
C1 C 0.11130(39) -0.02638(36) 0.57291(34)
C2 C 0.09398(39) 0.05574(39) 0.59639(34)
C3 C 0.17501(40) 0.12574(35) 0.60525(33)
C4 C 0.26603(42) 0.10977(33) 0.54252(30)
C5 C 0.28487(38) 0.01251(34) 0.51482(31)
C6 C 0.39993(42) -0.00792(37) 0.52525(35)
C7 C 0.38143(46) -0.10333(39) 0.64226(38)
C8 C 0.26417(46) -0.09435(39) 0.64245(36)
C9 C 0.22005(41) -0.05924(34) 0.55970(35)
C10 C 0.02567(42) -0.08915(35) 0.56101(33)
C11 C -0.03828(51) -0.23170(39) 0.57588(45)
C12 C -0.12797(47) -0.21415(40) 0.53535(42)
C13 C -0.14428(43) -0.12979(41) 0.50662(37)
C14 C -0.22287(45) -0.08768(38) 0.45655(36)
C15 C -0.31528(45) -0.11653(38) 0.42246(42)
C16 C -0.37057(48) -0.05808(44) 0.37278(42)
C17 C -0.33593(50) 0.02683(45) 0.35817(45)
C18 C -0.24358(51) 0.05673(39) 0.39229(42)
C19 C -0.18879(43) -0.00127(37) 0.44310(34)
C20 C -0.06586(41) -0.06680(36) 0.51998(35)
C21 C 0.27587(41) 0.10267(36) 0.38590(31)
C22 C 0.25361(42) 0.01252(35) 0.42119(34)
C23 C 0.21885(44) 0.13096(39) 0.69587(36)
C24 C 0.27811(49) 0.21622(39) 0.71459(35)
C25 C 0.32806(61) 0.21554(48) 0.80064(42)
C26 C 0.41867(57) 0.18319(52) 0.82087(40)
C27 C 0.49276(55) 0.13760(52) 0.76152(47)
C28 C 0.49340(63) 0.04014(53) 0.77889(43)
C29 C 0.56430(52) -0.01322(53) 0.72150(48)
C30 C 0.53708(46) -0.01187(46) 0.6286(4)
C31 C 0.29709(48) 0.24997(37) 0.46547(36)
C32 C 0.25543(48) 0.31381(37) 0.39924(37)
C33 C 0.27632(52) 0.28897(44) 0.30594(42)
C34 C 0.38090(56) 0.26347(47) 0.28236(42)
C35 C 0.42517(48) 0.17905(49) 0.31204(39)
C36 C 0.38601(47) 0.11310(42) 0.35539(36)
H1 H 0.06390 0.18330 0.54130
H2 H -0.05130 0.07330 0.48540
H3 H 0.16630 0.17810 0.45230
H4 H 0.01370 0.07460 0.61000
H5 H 0.33410 0.13110 0.57860
H6 H 0.41930 -0.06760 0.49040
H7 H 0.44600 0.04640 0.49990
H8 H 0.40510 -0.15620 0.60040
H9 H 0.40950 -0.11820 0.70620
H10 H 0.23230 -0.15970 0.65590
H11 H 0.24330 -0.05030 0.69350
H12 H 0.21910 -0.11780 0.51840
H13 H -0.02550 -0.29610 0.60050
H14 H -0.18700 -0.26520 0.53140
H15 H -0.34420 -0.18260 0.43310
H16 H -0.44390 -0.08120 0.34520
H17 H -0.38090 0.06930 0.31770
H18 H -0.21670 0.12250 0.37960
H19 H 0.23460 0.11790 0.32840
H20 H 0.17090 -0.00210 0.41510
H21 H 0.29640 -0.03790 0.38620
H22 H 0.15450 0.12520 0.74020
H23 H 0.27090 0.07580 0.70510
H24 H 0.33770 0.22510 0.66800
H25 H 0.22370 0.27140 0.71140
H26 H 0.28080 0.24400 0.85240
H27 H 0.44040 0.19160 0.88660
H28 H 0.47120 0.14870 0.69600
H29 H 0.57110 0.16310 0.77150
H30 H 0.52060 0.02820 0.84210
H31 H 0.41660 0.01440 0.77030
H32 H 0.64270 0.01130 0.72580
H33 H 0.56280 -0.08220 0.74030
H34 H 0.56310 0.04920 0.59990
H35 H 0.57530 -0.06680 0.59550
H36 H 0.28420 0.27730 0.52660
H37 H 0.37930 0.24140 0.45370
H38 H 0.17280 0.31850 0.40780
H39 H 0.29090 0.37740 0.41160
H40 H 0.22410 0.23780 0.28970
H41 H 0.25720 0.34890 0.26930
H42 H 0.38360 0.26170 0.21380
H43 H 0.43370 0.31450 0.30490
H44 H 0.50580 0.16840 0.29350
H45 H 0.43960 0.06130 0.37110

loop_
_atom_type_symbol
_atom_type_radius_bond
C 0.68
H 0.23
Cl 0.99
N 0.68
O 0.68
